data_1561868
loop_
_publ_author_name
'Kahlenberg, Volker'
'Goettgens, Valerie'
'Mair, Philipp'
'Schmidmair, Daniela'

_publ_section_title
;
 High-pressure synthesis and crystal structures of the strontium
 oxogallates Sr2Ga2O5 and Sr5Ga6O14
;
_journal_name_full 'Journal of Solid State Chemistry'
_journal_page_first 27
_journal_page_last 35
_journal_paper_doi 10.1016/j.jssc.2015.04.016
_journal_volume 228
_journal_year 2015
_chemical_formula_moiety '2(Ga3 O7), 5(Sr)'
_chemical_formula_sum 'Ga6 O14 Sr5'
_chemical_formula_weight 1080.42
_space_group_IT_number 14
_space_group_name_Hall '-P 2ybc'
_space_group_name_H-M_alt 'P 1 21/c 1'
_symmetry_cell_setting monoclinic
_symmetry_space_group_name_Hall '-P 2ybc'
_symmetry_space_group_name_H-M 'P 1 21/c 1'
_atom_sites_solution_hydrogens .
_atom_sites_solution_primary direct
_atom_sites_solution_secondary difmap
_cell_angle_alpha 90
_cell_angle_beta 91.970(4)
_cell_angle_gamma 90
_cell_formula_units_Z 2
_cell_length_a 8.1426(3)
_cell_length_b 8.1803(3)
_cell_length_c 10.8755(4)
_cell_measurement_reflns_used 2483
_cell_measurement_temperature 298(2)
_cell_measurement_theta_max 28.864
_cell_measurement_theta_min 3.781
_cell_volume 723.98(5)
_computing_cell_refinement
;
        CrysAlisPro, Agilent Technologies,
        Version 1.171.37.31 (release 14-01-2014 CrysAlis171 .NET)
        (compiled Jan 14 2014,18:38:05)
;
_computing_data_collection
;
        CrysAlisPro, Agilent Technologies,
        Version 1.171.37.31 (release 14-01-2014 CrysAlis171 .NET)
        (compiled Jan 14 2014,18:38:05)
;
_computing_data_reduction
;
        CrysAlisPro, Agilent Technologies,
        Version 1.171.37.31 (release 14-01-2014 CrysAlis171 .NET)
        (compiled Jan 14 2014,18:38:05)
;
_computing_structure_refinement 'SHELXL-97 (Sheldrick, 2008)'
_computing_structure_solution 'SIR2002 (Burla et al., 2003)'
_diffrn_ambient_temperature 298(2)
_diffrn_detector 'CCD plate'
_diffrn_detector_area_resol_mean 10.3575
_diffrn_measured_fraction_theta_full 0.996
_diffrn_measured_fraction_theta_max 0.996
_diffrn_measurement_device 'four-circle diffractometer'
_diffrn_measurement_device_type 'Xcalibur, Ruby, Gemini ultra'
_diffrn_measurement_method '\w scans'
_diffrn_orient_matrix_UB_11 -0.0732236
_diffrn_orient_matrix_UB_12 -0.0220686
_diffrn_orient_matrix_UB_13 0.0293974
_diffrn_orient_matrix_UB_21 -0.0176737
_diffrn_orient_matrix_UB_22 -0.0581548
_diffrn_orient_matrix_UB_23 -0.0469691
_diffrn_orient_matrix_UB_31 0.0437921
_diffrn_orient_matrix_UB_32 -0.0603783
_diffrn_orient_matrix_UB_33 0.0345423
_diffrn_radiation_monochromator graphite
_diffrn_radiation_probe x-ray
_diffrn_radiation_type MoK\a
_diffrn_radiation_wavelength 0.71073
_diffrn_reflns_av_R_equivalents 0.0277
_diffrn_reflns_av_unetI/netI 0.0293
_diffrn_reflns_limit_h_max 8
_diffrn_reflns_limit_h_min -9
_diffrn_reflns_limit_k_max 9
_diffrn_reflns_limit_k_min -8
_diffrn_reflns_limit_l_max 13
_diffrn_reflns_limit_l_min -10
_diffrn_reflns_number 4267
_diffrn_reflns_theta_full 25.34
_diffrn_reflns_theta_max 25.34
_diffrn_reflns_theta_min 3.12
_diffrn_source 'Enhance (Mo) X-ray Source'
_exptl_absorpt_coefficient_mu 29.298
_exptl_absorpt_correction_T_max 0.183
_exptl_absorpt_correction_T_min 0.117
_exptl_absorpt_correction_type analytical
_exptl_absorpt_process_details
;
        CrysAlisPro, Agilent Technologies,
        Version 1.171.37.31 (release 14-01-2014 CrysAlis171 .NET)
        (compiled Jan 14 2014,18:38:05)
Analytical numeric absorption correction using a multifaceted crystal
                        model based on expressions derived by R.C. Clark & J.S.
        (Clark, R. C. & Reid, J. S. (1995). Acta Cryst. A51, 887-897)
        Empirical absorption correction using spherical harmonics,
 implemented in SCALE3 ABSPACK scaling algorithm.
;
_exptl_crystal_colour colourless
_exptl_crystal_density_diffrn 4.956
_exptl_crystal_density_method 'not measured'
_exptl_crystal_description 'isometric fragment'
_exptl_crystal_F_000 976
_exptl_crystal_size_max 0.1
_exptl_crystal_size_mid 0.08
_exptl_crystal_size_min 0.07
_refine_diff_density_max 1.917
_refine_diff_density_min -1.067
_refine_diff_density_rms 0.212
_refine_ls_extinction_coef 0.0022(3)
_refine_ls_extinction_expression Fc^*^=kFc[1+0.001xFc^2^\l^3^/sin(2\q)]^-1/4^
_refine_ls_extinction_method SHELXL
_refine_ls_goodness_of_fit_ref 0.998
_refine_ls_hydrogen_treatment noref
_refine_ls_matrix_type full
_refine_ls_number_parameters 116
_refine_ls_number_reflns 1315
_refine_ls_number_restraints 0
_refine_ls_restrained_S_all 0.998
_refine_ls_R_factor_all 0.0294
_refine_ls_R_factor_gt 0.026
_refine_ls_shift/su_max 0
_refine_ls_shift/su_mean 0
_refine_ls_structure_factor_coef Fsqd
_refine_ls_weighting_details 'calc w=1/[\s^2^(Fo^2^)+(0.0323P)^2^+8.7773P] where P=(Fo^2^+2Fc^2^)/3'
_refine_ls_weighting_scheme calc
_refine_ls_wR_factor_gt 0.0658
_refine_ls_wR_factor_ref 0.0678
_reflns_number_gt 1205
_reflns_number_total 1315
_reflns_threshold_expression >2\s(I)
_cod_data_source_file JSSC-2015-228-27.cif
_cod_data_source_block probe_2_2_rt
_cod_database_code 1561868

loop_
_symmetry_equiv_pos_as_xyz
'x, y, z'
'-x, y+1/2, -z+1/2'
'-x, -y, -z'
'x, -y-1/2, z-1/2'

loop_
_atom_site_label
_atom_site_type_symbol
_atom_site_fract_x
_atom_site_fract_y
_atom_site_fract_z
_atom_site_U_iso_or_equiv
_atom_site_adp_type
_atom_site_occupancy
_atom_site_symmetry_multiplicity
_atom_site_calc_flag
_atom_site_refinement_flags
_atom_site_disorder_assembly
_atom_site_disorder_group
Sr1 Sr 0 0.5 0 0.0148(3) Uani 1 2 d S . .
Sr2 Sr 0.40697(7) 0.24520(7) 0.00188(6) 0.00828(19) Uani 1 1 d . . .
Sr3 Sr 0.15845(8) 0.90702(8) 0.97077(6) 0.0142(2) Uani 1 1 d . . .
Ga1 Ga 0.73113(9) 0.41325(8) 0.24645(6) 0.0055(2) Uani 1 1 d . . .
Ga2 Ga 0.61397(9) 0.05860(8) 0.28846(6) 0.0063(2) Uani 1 1 d . . .
Ga3 Ga 0.89641(8) 0.77081(8) 0.26142(6) 0.0052(2) Uani 1 1 d . . .
O1 O 0.6616(6) 0.2621(5) 0.3602(4) 0.0104(10) Uani 1 1 d . . .
O2 O 0.8353(6) 0.5775(5) 0.3377(4) 0.0128(10) Uani 1 1 d . . .
O3 O 0.7727(5) 0.9183(5) 0.3488(4) 0.0096(10) Uani 1 1 d . . .
O4 O 0.5762(6) 0.4894(6) 0.1351(4) 0.0098(10) Uani 1 1 d . . .
O5 O 0.8979(5) 0.3172(6) 0.1618(4) 0.0091(10) Uani 1 1 d . . .
O6 O 0.8957(6) 0.7779(5) 0.0957(4) 0.0100(10) Uani 1 1 d . . .
O7 O 0.5893(6) 0.0579(6) 0.1236(4) 0.0110(10) Uani 1 1 d . . .

loop_
_atom_site_aniso_label
_atom_site_aniso_U_11
_atom_site_aniso_U_22
_atom_site_aniso_U_33
_atom_site_aniso_U_23
_atom_site_aniso_U_13
_atom_site_aniso_U_12
Sr1 0.0202(5) 0.0152(5) 0.0092(5) 0.0067(4) 0.0045(4) 0.0083(4)
Sr2 0.0078(3) 0.0088(3) 0.0083(4) 0.0009(2) 0.0000(2) 0.0014(2)
Sr3 0.0152(4) 0.0149(4) 0.0127(4) -0.0037(2) 0.0014(3) -0.0005(3)
Ga1 0.0065(4) 0.0050(4) 0.0050(4) -0.0002(3) 0.0005(3) -0.0006(3)
Ga2 0.0071(4) 0.0053(4) 0.0065(4) 0.0010(3) 0.0013(3) 0.0002(3)
Ga3 0.0062(4) 0.0051(3) 0.0043(4) -0.0001(3) -0.0003(3) -0.0004(3)
O1 0.015(3) 0.008(2) 0.009(2) 0.0017(18) 0.002(2) -0.0034(18)
O2 0.023(3) 0.007(2) 0.008(2) 0.0016(18) -0.001(2) -0.006(2)
O3 0.010(2) 0.011(2) 0.009(2) -0.0013(18) 0.0034(19) 0.0052(18)
O4 0.010(2) 0.014(2) 0.006(2) 0.0029(18) 0.0000(19) 0.0039(18)
O5 0.007(2) 0.015(2) 0.005(2) 0.0010(18) 0.0016(18) 0.0043(18)
O6 0.014(3) 0.011(2) 0.005(2) -0.0007(18) 0.0006(19) 0.0009(19)
O7 0.011(2) 0.014(2) 0.007(2) 0.0014(18) -0.0014(19) 0.0029(19)

loop_
_atom_type_symbol
_atom_type_description
_atom_type_scat_dispersion_real
_atom_type_scat_dispersion_imag
_atom_type_scat_source
O O 0.0106 0.006 'International Tables Vol C Tables 4.2.6.8 and 6.1.1.4'
Ga Ga 0.2307 1.6083 'International Tables Vol C Tables 4.2.6.8 and 6.1.1.4'
Sr Sr -1.5307 3.2498 'International Tables Vol C Tables 4.2.6.8 and 6.1.1.4'

loop_
_exptl_crystal_face_index_h
_exptl_crystal_face_index_k
_exptl_crystal_face_index_l
_exptl_crystal_face_perp_dist
0 -9 -10 0.0393
-6 4 -12 0.0531
-10 -3 6 0.048
-9 1 -9 0.0439
-11 4 -3 0.045
6 8 -9 0.0448
11 1 -2 0.0483
-2 -9 9 0.0575
10 1 7 0.0471
8 -4 8 0.0534
0 11 -5 0.0521
8 8 3 0.0541
1 -1 15 0.0377
-6 7 9 0.0515
3 -4 -14 0.0494
6 -9 -6 0.0491
-9 3 9 0.0434
-3 -4 14 0.0434

loop_
_geom_angle_atom_site_label_1
_geom_angle_atom_site_label_2
_geom_angle_atom_site_label_3
_geom_angle
_geom_angle_site_symmetry_1
_geom_angle_site_symmetry_3
O5 Sr1 O5 180.00(17) 1_455 3_665
O5 Sr1 O3 111.52(14) 1_455 4_475
O5 Sr1 O3 68.48(14) 3_665 4_475
O5 Sr1 O3 68.48(14) 1_455 2_645
O5 Sr1 O3 111.52(14) 3_665 2_645
O3 Sr1 O3 180.0(2) 4_475 2_645
O5 Sr1 O6 96.84(14) 1_455 1_455
O5 Sr1 O6 83.16(14) 3_665 1_455
O3 Sr1 O6 77.93(14) 4_475 1_455
O3 Sr1 O6 102.07(14) 2_645 1_455
O5 Sr1 O6 83.16(14) 1_455 3_665
O5 Sr1 O6 96.84(14) 3_665 3_665
O3 Sr1 O6 102.07(14) 4_475 3_665
O3 Sr1 O6 77.93(14) 2_645 3_665
O6 Sr1 O6 180 1_455 3_665
O5 Sr1 Ga3 145.34(10) 1_455 4_475
O5 Sr1 Ga3 34.66(10) 3_665 4_475
O3 Sr1 Ga3 34.11(10) 4_475 4_475
O3 Sr1 Ga3 145.89(10) 2_645 4_475
O6 Sr1 Ga3 75.16(10) 1_455 4_475
O6 Sr1 Ga3 104.84(10) 3_665 4_475
O5 Sr1 Ga3 34.66(10) 1_455 2_645
O5 Sr1 Ga3 145.34(10) 3_665 2_645
O3 Sr1 Ga3 145.89(10) 4_475 2_645
O3 Sr1 Ga3 34.11(10) 2_645 2_645
O6 Sr1 Ga3 104.84(10) 1_455 2_645
O6 Sr1 Ga3 75.16(10) 3_665 2_645
Ga3 Sr1 Ga3 180.000(19) 4_475 2_645
O5 Sr1 Sr3 138.95(10) 1_455 1_554
O5 Sr1 Sr3 41.05(10) 3_665 1_554
O3 Sr1 Sr3 87.39(10) 4_475 1_554
O3 Sr1 Sr3 92.61(10) 2_645 1_554
O6 Sr1 Sr3 50.24(10) 1_455 1_554
O6 Sr1 Sr3 129.76(10) 3_665 1_554
Ga3 Sr1 Sr3 58.954(16) 4_475 1_554
Ga3 Sr1 Sr3 121.046(16) 2_645 1_554
O5 Sr1 Sr3 41.05(10) 1_455 3_566
O5 Sr1 Sr3 138.95(10) 3_665 3_566
O3 Sr1 Sr3 92.61(10) 4_475 3_566
O3 Sr1 Sr3 87.39(10) 2_645 3_566
O6 Sr1 Sr3 129.76(10) 1_455 3_566
O6 Sr1 Sr3 50.24(10) 3_665 3_566
Ga3 Sr1 Sr3 121.046(16) 4_475 3_566
Ga3 Sr1 Sr3 58.954(16) 2_645 3_566
Sr3 Sr1 Sr3 180.00(2) 1_554 3_566
O5 Sr1 Ga1 151.50(10) 1_455 3_665
O5 Sr1 Ga1 28.50(10) 3_665 3_665
O3 Sr1 Ga1 85.04(10) 4_475 3_665
O3 Sr1 Ga1 94.96(10) 2_645 3_665
O6 Sr1 Ga1 109.59(10) 1_455 3_665
O6 Sr1 Ga1 70.41(10) 3_665 3_665
Ga3 Sr1 Ga1 56.252(16) 4_475 3_665
Ga3 Sr1 Ga1 123.748(16) 2_645 3_665
Sr3 Sr1 Ga1 61.319(15) 1_554 3_665
Sr3 Sr1 Ga1 118.681(15) 3_566 3_665
O5 Sr1 Ga1 28.50(10) 1_455 1_455
O5 Sr1 Ga1 151.50(10) 3_665 1_455
O3 Sr1 Ga1 94.96(10) 4_475 1_455
O3 Sr1 Ga1 85.04(10) 2_645 1_455
O6 Sr1 Ga1 70.41(10) 1_455 1_455
O6 Sr1 Ga1 109.59(10) 3_665 1_455
Ga3 Sr1 Ga1 123.748(16) 4_475 1_455
Ga3 Sr1 Ga1 56.252(16) 2_645 1_455
Sr3 Sr1 Ga1 118.681(15) 1_554 1_455
Sr3 Sr1 Ga1 61.319(15) 3_566 1_455
Ga1 Sr1 Ga1 180 3_665 1_455
O7 Sr2 O1 80.16(15) . 4_565
O7 Sr2 O3 109.72(15) . 2_645
O1 Sr2 O3 147.14(13) 4_565 2_645
O7 Sr2 O4 140.05(15) . 3_665
O1 Sr2 O4 68.29(14) 4_565 3_665
O3 Sr2 O4 86.95(14) 2_645 3_665
O7 Sr2 O6 134.29(15) . 3_665
O1 Sr2 O6 120.29(14) 4_565 3_665
O3 Sr2 O6 75.95(14) 2_645 3_665
O4 Sr2 O6 84.18(14) 3_665 3_665
O7 Sr2 O4 83.69(14) . .
O1 Sr2 O4 86.32(14) 4_565 .
O3 Sr2 O4 64.64(13) 2_645 .
O4 Sr2 O4 70.82(15) 3_665 .
O6 Sr2 O4 133.65(13) 3_665 .
O7 Sr2 O7 72.56(16) . 3_655
O1 Sr2 O7 71.06(13) 4_565 3_655
O3 Sr2 O7 141.54(14) 2_645 3_655
O4 Sr2 O7 116.53(13) 3_665 3_655
O6 Sr2 O7 76.72(13) 3_665 3_655
O4 Sr2 O7 149.38(13) . 3_655
O7 Sr2 O2 78.55(14) . 2_645
O1 Sr2 O2 151.21(13) 4_565 2_645
O3 Sr2 O2 59.91(13) 2_645 2_645
O4 Sr2 O2 138.61(13) 3_665 2_645
O6 Sr2 O2 65.25(13) 3_665 2_645
O4 Sr2 O2 110.21(13) . 2_645
O7 Sr2 O2 84.17(13) 3_655 2_645
O7 Sr2 Ga2 111.19(11) . 4_565
O1 Sr2 Ga2 34.18(10) 4_565 4_565
O3 Sr2 Ga2 118.41(10) 2_645 4_565
O4 Sr2 Ga2 34.11(10) 3_665 4_565
O6 Sr2 Ga2 103.94(10) 3_665 4_565
O4 Sr2 Ga2 76.41(9) . 4_565
O7 Sr2 Ga2 94.14(10) 3_655 4_565
O2 Sr2 Ga2 169.18(9) 2_645 4_565
O7 Sr2 Sr3 83.97(11) . 1_544
O1 Sr2 Sr3 113.44(10) 4_565 1_544
O3 Sr2 Sr3 98.95(10) 2_645 1_544
O4 Sr2 Sr3 130.41(10) 3_665 1_544
O6 Sr2 Sr3 50.83(10) 3_665 1_544
O4 Sr2 Sr3 154.42(9) . 1_544
O7 Sr2 Sr3 42.58(10) 3_655 1_544
O2 Sr2 Sr3 45.15(9) 2_645 1_544
Ga2 Sr2 Sr3 129.06(3) 4_565 1_544
O7 Sr2 Ga2 98.57(11) . 2_655
O1 Sr2 Ga2 117.66(10) 4_565 2_655
O3 Sr2 Ga2 31.76(10) 2_645 2_655
O4 Sr2 Ga2 76.46(10) 3_665 2_655
O6 Sr2 Ga2 104.56(10) 3_665 2_655
O4 Sr2 Ga2 32.89(9) . 2_655
O7 Sr2 Ga2 166.94(10) 3_655 2_655
O2 Sr2 Ga2 84.66(9) 2_645 2_655
Ga2 Sr2 Ga2 98.09(2) 4_565 2_655
Sr3 Sr2 Ga2 128.52(3) 1_544 2_655
O7 Sr2 Ga3 93.81(11) . 2_645
O1 Sr2 Ga3 170.55(10) 4_565 2_645
O3 Sr2 Ga3 29.24(9) 2_645 2_645
O4 Sr2 Ga3 113.72(10) 3_665 2_645
O6 Sr2 Ga3 69.09(10) 3_665 2_645
O4 Sr2 Ga3 85.79(9) . 2_645
O7 Sr2 Ga3 114.25(10) 3_655 2_645
O2 Sr2 Ga3 30.74(8) 2_645 2_645
Ga2 Sr2 Ga3 147.05(2) 4_565 2_645
Sr3 Sr2 Ga3 72.78(2) 1_544 2_645
Ga2 Sr2 Ga3 55.740(18) 2_655 2_645
O7 Sr3 O5 89.02(16) 3_666 3_666
O7 Sr3 O2 107.61(17) 3_666 2_656
O5 Sr3 O2 159.24(16) 3_666 2_656
O7 Sr3 O1 83.36(15) 3_666 2_656
O5 Sr3 O1 99.81(14) 3_666 2_656
O2 Sr3 O1 70.77(14) 2_656 2_656
O7 Sr3 O6 84.47(15) 3_666 3_676
O5 Sr3 O6 123.24(14) 3_666 3_676
O2 Sr3 O6 71.98(14) 2_656 3_676
O1 Sr3 O6 134.88(14) 2_656 3_676
O7 Sr3 O6 163.77(15) 3_666 1_456
O5 Sr3 O6 82.35(14) 3_666 1_456
O2 Sr3 O6 78.42(15) 2_656 1_456
O1 Sr3 O6 84.59(14) 2_656 1_456
O6 Sr3 O6 111.76(11) 3_676 1_456
O7 Sr3 O2 123.90(15) 3_666 4_476
O5 Sr3 O2 65.49(14) 3_666 4_476
O2 Sr3 O2 112.01(12) 2_656 4_476
O1 Sr3 O2 146.66(14) 2_656 4_476
O6 Sr3 O2 72.26(13) 3_676 4_476
O6 Sr3 O2 64.51(13) 1_456 4_476
O7 Sr3 Sr3 141.48(12) 3_666 3_577
O5 Sr3 Sr3 111.21(11) 3_666 3_577
O2 Sr3 Sr3 63.05(12) 2_656 3_577
O1 Sr3 Sr3 122.36(11) 2_656 3_577
O6 Sr3 Sr3 57.01(10) 3_676 3_577
O6 Sr3 Sr3 54.75(9) 1_456 3_577
O2 Sr3 Sr3 48.96(9) 4_476 3_577
O7 Sr3 Ga1 101.46(11) 3_666 2_656
O5 Sr3 Ga1 130.14(11) 3_666 2_656
O2 Sr3 Ga1 35.79(10) 2_656 2_656
O1 Sr3 Ga1 35.66(10) 2_656 2_656
O6 Sr3 Ga1 106.33(10) 3_676 2_656
O6 Sr3 Ga1 74.34(10) 1_456 2_656
O2 Sr3 Ga1 133.63(10) 4_476 2_656
Sr3 Sr3 Ga1 90.20(3) 3_577 2_656
O7 Sr3 Ga3 107.40(12) 3_666 4_476
O5 Sr3 Ga3 32.36(11) 3_666 4_476
O2 Sr3 Ga3 142.23(12) 2_656 4_476
O1 Sr3 Ga3 127.27(10) 2_656 4_476
O6 Sr3 Ga3 97.83(10) 3_676 4_476
O6 Sr3 Ga3 71.85(10) 1_456 4_476
O2 Sr3 Ga3 33.18(9) 4_476 4_476
Sr3 Sr3 Ga3 80.70(3) 3_577 4_476
Ga1 Sr3 Ga3 143.83(3) 2_656 4_476
O7 Sr3 Sr2 54.75(12) 3_666 1_566
O5 Sr3 Sr2 141.67(11) 3_666 1_566
O2 Sr3 Sr2 58.35(12) 2_656 1_566
O1 Sr3 Sr2 88.95(10) 2_656 1_566
O6 Sr3 Sr2 49.48(10) 3_676 1_566
O6 Sr3 Sr2 135.86(10) 1_456 1_566
O2 Sr3 Sr2 121.59(9) 4_476 1_566
Sr3 Sr3 Sr2 94.40(3) 3_577 1_566
Ga1 Sr3 Sr2 75.26(2) 2_656 1_566
Ga3 Sr3 Sr2 139.94(3) 4_476 1_566
O7 Sr3 Ga2 29.11(11) 3_666 3_666
O5 Sr3 Ga2 70.29(11) 3_666 3_666
O2 Sr3 Ga2 129.80(12) 2_656 3_666
O1 Sr3 Ga2 108.12(11) 2_656 3_666
O6 Sr3 Ga2 77.92(10) 3_676 3_666
O6 Sr3 Ga2 151.25(10) 1_456 3_666
O2 Sr3 Ga2 95.19(10) 4_476 3_666
Sr3 Sr3 Ga2 127.43(4) 3_577 3_666
Ga1 Sr3 Ga2 130.57(3) 2_656 3_666
Ga3 Sr3 Ga2 80.16(2) 4_476 3_666
Sr2 Sr3 Ga2 71.51(2) 1_566 3_666
O4 Ga1 O5 108.6(2) . .
O4 Ga1 O1 116.8(2) . .
O5 Ga1 O1 107.3(2) . .
O4 Ga1 O2 113.5(2) . .
O5 Ga1 O2 104.1(2) . .
O1 Ga1 O2 105.7(2) . .
O4 Ga1 Sr3 144.40(14) . 2_646
O5 Ga1 Sr3 106.73(14) . 2_646
O1 Ga1 Sr3 54.89(14) . 2_646
O2 Ga1 Sr3 52.08(14) . 2_646
O4 Ga1 Sr1 82.12(14) . 1_655
O5 Ga1 Sr1 39.85(14) . 1_655
O1 Ga1 Sr1 147.07(15) . 1_655
O2 Ga1 Sr1 88.66(15) . 1_655
Sr3 Ga1 Sr1 124.53(2) 2_646 1_655
O4 Ga1 Sr3 89.77(14) . 3_666
O5 Ga1 Sr3 33.99(14) . 3_666
O1 Ga1 Sr3 92.34(14) . 3_666
O2 Ga1 Sr3 138.11(16) . 3_666
Sr3 Ga1 Sr3 123.09(2) 2_646 3_666
Sr1 Ga1 Sr3 59.333(16) 1_655 3_666
O7 Ga2 O3 114.1(2) . 1_545
O7 Ga2 O4 112.1(2) . 2_645
O3 Ga2 O4 103.6(2) 1_545 2_645
O7 Ga2 O1 115.6(2) . .
O3 Ga2 O1 105.9(2) 1_545 .
O4 Ga2 O1 104.3(2) 2_645 .
O7 Ga2 Sr2 130.96(15) . 4_566
O3 Ga2 Sr2 114.84(15) 1_545 4_566
O4 Ga2 Sr2 52.34(14) 2_645 4_566
O1 Ga2 Sr2 51.95(15) . 4_566
O7 Ga2 Sr3 39.39(15) . 3_666
O3 Ga2 Sr3 87.22(15) 1_545 3_666
O4 Ga2 Sr3 150.12(14) 2_645 3_666
O1 Ga2 Sr3 99.14(15) . 3_666
Sr2 Ga2 Sr3 146.38(3) 4_566 3_666
O7 Ga2 Sr2 130.73(15) . 2_645
O3 Ga2 Sr2 49.18(15) 1_545 2_645
O4 Ga2 Sr2 54.49(14) 2_645 2_645
O1 Ga2 Sr2 113.63(14) . 2_645
Sr2 Ga2 Sr2 81.91(2) 4_566 2_645
Sr3 Ga2 Sr2 130.17(3) 3_666 2_645
O7 Ga2 Sr2 32.26(15) . .
O3 Ga2 Sr2 146.11(15) 1_545 .
O4 Ga2 Sr2 97.76(14) 2_645 .
O1 Ga2 Sr2 93.67(14) . .
Sr2 Ga2 Sr2 99.03(2) 4_566 .
Sr3 Ga2 Sr2 62.115(19) 3_666 .
Sr2 Ga2 Sr2 144.12(2) 2_645 .
O7 Ga2 Sr1 130.91(15) . 2_645
O3 Ga2 Sr1 32.79(14) 1_545 2_645
O4 Ga2 Sr1 111.55(14) 2_645 2_645
O1 Ga2 Sr1 73.11(14) . 2_645
Sr2 Ga2 Sr1 93.77(2) 4_566 2_645
Sr3 Ga2 Sr1 92.75(2) 3_666 2_645
Sr2 Ga2 Sr1 64.550(15) 2_645 2_645
Sr2 Ga2 Sr1 149.90(2) . 2_645
O6 Ga3 O3 120.5(2) . .
O6 Ga3 O2 118.7(2) . .
O3 Ga3 O2 99.6(2) . .
O6 Ga3 O5 114.1(2) . 2_755
O3 Ga3 O5 97.6(2) . 2_755
O2 Ga3 O5 102.8(2) . 2_755
O6 Ga3 Sr1 139.69(15) . 2_655
O3 Ga3 Sr1 49.74(14) . 2_655
O2 Ga3 Sr1 101.43(14) . 2_655
O5 Ga3 Sr1 48.34(14) 2_755 2_655
O6 Ga3 Sr3 131.67(15) . 4_675
O3 Ga3 Sr3 105.97(14) . 4_675
O2 Ga3 Sr3 60.56(16) . 4_675
O5 Ga3 Sr3 42.30(14) 2_755 4_675
Sr1 Ga3 Sr3 64.955(17) 2_655 4_675
O6 Ga3 Sr2 136.95(15) . 2_655
O3 Ga3 Sr2 43.96(14) . 2_655
O2 Ga3 Sr2 55.73(15) . 2_655
O5 Ga3 Sr2 108.25(13) 2_755 2_655
Sr1 Ga3 Sr2 68.659(16) 2_655 2_655
Sr3 Ga3 Sr2 85.82(2) 4_675 2_655
O6 Ga3 Sr3 44.95(14) . 3_676
O3 Ga3 Sr3 80.20(14) . 3_676
O2 Ga3 Sr3 152.80(15) . 3_676
O5 Ga3 Sr3 104.23(14) 2_755 3_676
Sr1 Ga3 Sr3 98.95(2) 2_655 3_676
Sr3 Ga3 Sr3 145.99(2) 4_675 3_676
Sr2 Ga3 Sr3 117.36(2) 2_655 3_676
O6 Ga3 Sr2 41.60(15) . 3_665
O3 Ga3 Sr2 93.40(14) . 3_665
O2 Ga3 Sr2 97.61(15) . 3_665
O5 Ga3 Sr2 154.83(14) 2_755 3_665
Sr1 Ga3 Sr2 140.65(2) 2_655 3_665
Sr3 Ga3 Sr2 152.50(3) 4_675 3_665
Sr2 Ga3 Sr2 95.37(2) 2_655 3_665
Sr3 Ga3 Sr2 55.466(17) 3_676 3_665
O6 Ga3 Sr1 41.33(14) . 1_655
O3 Ga3 Sr1 156.86(14) . 1_655
O2 Ga3 Sr1 84.59(15) . 1_655
O5 Ga3 Sr1 103.71(14) 2_755 1_655
Sr1 Ga3 Sr1 152.02(2) 2_655 1_655
Sr3 Ga3 Sr1 95.94(2) 4_675 1_655
Sr2 Ga3 Sr1 133.14(2) 2_655 1_655
Sr3 Ga3 Sr1 85.827(18) 3_676 1_655
Sr2 Ga3 Sr1 63.457(14) 3_665 1_655
Ga1 O1 Ga2 112.3(2) . .
Ga1 O1 Sr3 89.45(17) . 2_646
Ga2 O1 Sr3 143.5(2) . 2_646
Ga1 O1 Sr2 132.3(2) . 4_566
Ga2 O1 Sr2 93.87(18) . 4_566
Sr3 O1 Sr2 91.87(15) 2_646 4_566
Ga1 O2 Ga3 120.1(2) . .
Ga1 O2 Sr3 92.13(17) . 2_646
Ga3 O2 Sr3 147.7(2) . 2_646
Ga1 O2 Sr3 132.3(2) . 4_675
Ga3 O2 Sr3 86.27(17) . 4_675
Sr3 O2 Sr3 67.99(12) 2_646 4_675
Ga1 O2 Sr2 110.0(2) . 2_655
Ga3 O2 Sr2 93.53(18) . 2_655
Sr3 O2 Sr2 76.50(13) 2_646 2_655
Sr3 O2 Sr2 106.63(14) 4_675 2_655
Ga2 O3 Ga3 127.8(3) 1_565 .
Ga2 O3 Sr1 124.0(2) 1_565 2_655
Ga3 O3 Sr1 96.15(18) . 2_655
Ga2 O3 Sr2 99.06(18) 1_565 2_655
Ga3 O3 Sr2 106.80(19) . 2_655
Sr1 O3 Sr2 98.69(16) 2_655 2_655
Ga1 O4 Ga2 111.9(2) . 2_655
Ga1 O4 Sr2 127.3(2) . 3_665
Ga2 O4 Sr2 93.55(17) 2_655 3_665
Ga1 O4 Sr2 114.5(2) . .
Ga2 O4 Sr2 92.62(18) 2_655 .
Sr2 O4 Sr2 109.18(15) 3_665 .
Ga1 O5 Ga3 121.6(2) . 2_745
Ga1 O5 Sr3 120.2(2) . 3_666
Ga3 O5 Sr3 105.34(19) 2_745 3_666
Ga1 O5 Sr1 111.7(2) . 1_655
Ga3 O5 Sr1 97.00(18) 2_745 1_655
Sr3 O5 Sr1 95.61(15) 3_666 1_655
Ga3 O6 Sr1 112.0(2) . 1_655
Ga3 O6 Sr2 111.6(2) . 3_665
Sr1 O6 Sr2 95.03(14) 1_655 3_665
Ga3 O6 Sr3 106.99(19) . 3_676
Sr1 O6 Sr3 139.68(18) 1_655 3_676
Sr2 O6 Sr3 79.69(13) 3_665 3_676
Ga3 O6 Sr3 121.6(2) . 1_654
Sr1 O6 Sr3 82.63(13) 1_655 1_654
Sr2 O6 Sr3 123.41(17) 3_665 1_654
Sr3 O6 Sr3 68.24(11) 3_676 1_654
Ga2 O7 Sr3 111.5(2) . 3_666
Ga2 O7 Sr2 125.0(2) . .
Sr3 O7 Sr2 101.99(17) 3_666 .
Ga2 O7 Sr2 118.8(2) . 3_655
Sr3 O7 Sr2 82.67(14) 3_666 3_655
Sr2 O7 Sr2 107.44(16) . 3_655

loop_
_geom_bond_atom_site_label_1
_geom_bond_atom_site_label_2
_geom_bond_distance
_geom_bond_site_symmetry_2
Sr1 O5 2.475(4) 1_455
Sr1 O5 2.475(4) 3_665
Sr1 O3 2.523(5) 4_475
Sr1 O3 2.523(5) 2_645
Sr1 O6 2.652(4) 1_455
Sr1 O6 2.652(4) 3_665
Sr2 O7 2.484(5) .
Sr2 O1 2.626(5) 4_565
Sr2 O3 2.636(5) 2_645
Sr2 O4 2.639(4) 3_665
Sr2 O6 2.656(5) 3_665
Sr2 O4 2.802(5) .
Sr2 O7 2.830(5) 3_655
Sr2 O2 3.009(5) 2_645
Sr3 O7 2.345(5) 3_666
Sr3 O5 2.368(5) 3_666
Sr3 O2 2.506(5) 2_656
Sr3 O1 2.597(5) 2_656
Sr3 O6 2.709(5) 3_676
Sr3 O6 2.782(5) 1_456
Sr3 O2 2.962(5) 4_476
Ga1 O4 1.828(4) .
Ga1 O5 1.843(4) .
Ga1 O1 1.851(4) .
Ga1 O2 1.858(5) .
Ga2 O7 1.798(5) .
Ga2 O3 1.833(4) 1_545
Ga2 O4 1.870(5) 2_645
Ga2 O1 1.874(4) .
Ga3 O6 1.803(5) .
Ga3 O3 1.855(4) .
Ga3 O2 1.861(4) .
Ga3 O5 1.884(4) 2_755
O1 Sr3 2.597(5) 2_646
O1 Sr2 2.626(5) 4_566
O1 Ga1 1.851(4) .
O1 Ga2 1.874(4) .
O2 Sr3 2.506(5) 2_646
O2 Sr3 2.962(5) 4_675
O2 Sr2 3.009(5) 2_655
O2 Ga1 1.858(4) .
O3 Ga3 1.855(4) .
O3 Ga2 1.833(4) 1_565
O3 Sr1 2.523(5) 2_655
O3 Sr2 2.636(5) 2_655
O4 Ga1 1.828(4) .
O4 Ga2 1.870(5) 2_655
O4 Sr2 2.639(4) 3_665
O4 Sr2 2.802(4) .
O5 Ga1 1.843(4) .
O5 Ga3 1.884(4) 2_745
O5 Sr3 2.368(5) 3_666
O5 Sr1 2.475(4) 1_655
O6 Sr1 2.652(4) 1_655
O6 Sr2 2.656(5) 3_665
O6 Sr3 2.709(4) 3_676
O6 Sr3 2.782(5) 1_654
O6 Ga3 1.803(4) .
O7 Ga2 1.798(4) .
O7 Sr3 2.345(5) 3_666
O7 Sr2 2.830(5) 3_655
O7 Sr2 2.484(4) .
